data_4027583
loop_
_publ_author_name
'Ming Li'
'Peng Shao'
'Shu-Wen Wang'
'Wei Kong'
'Li-Rong Wen'

_publ_section_title
;
 Four-Component Cascade Heteroannulation of Heterocyclic Ketene Aminals:
 Synthesis of Functionalized Tetrahydroimidazo[1,2-a]pyridine Derivatives
;
_journal_name_full 'Journal of Organic Chemistry'
_journal_page_first 8956
_journal_page_last 8967
_journal_paper_doi 10.1021/jo3013836
_journal_volume 77
_journal_year 2012
_chemical_formula_moiety 'C28 H22 Cl3 N3 O2'
_chemical_formula_sum 'C28 H22 Cl3 N3 O2'
_chemical_formula_weight 538.84
_chemical_name_systematic
; 
 ? 
;
_space_group_IT_number 14
_symmetry_cell_setting monoclinic
_symmetry_space_group_name_Hall '-P 2yn'
_symmetry_space_group_name_H-M 'P 1 21/n 1'
_atom_sites_solution_hydrogens geom
_atom_sites_solution_primary direct
_atom_sites_solution_secondary difmap
_audit_creation_method SHELXL-97
_cell_angle_alpha 90.00
_cell_angle_beta 99.091(6)
_cell_angle_gamma 90.00
_cell_formula_units_Z 4
_cell_length_a 12.495(4)
_cell_length_b 11.278(3)
_cell_length_c 18.337(5)
_cell_measurement_reflns_used 7588
_cell_measurement_temperature 173(2)
_cell_measurement_theta_max 27.47
_cell_measurement_theta_min 1.65
_cell_volume 2551.6(13)
_computing_cell_refinement 'CrystalClear (Rigaku Inc., 2007)'
_computing_data_collection 'CrystalClear (Rigaku Inc., 2007)'
_computing_data_reduction 'CrystalClear (Rigaku Inc., 2007)'
_computing_molecular_graphics 'XP in Siemens SHELXTL (Sheldrick, 2008)'
_computing_publication_material 'SHELX97 (Sheldrick, 2008)'
_computing_structure_refinement 'SHELXL-97 (Sheldrick, 2008)'
_computing_structure_solution 'SHELXS-97 (Sheldrick, 2008)'
_diffrn_ambient_temperature 173(2)
_diffrn_measured_fraction_theta_full 0.998
_diffrn_measured_fraction_theta_max 0.998
_diffrn_measurement_device_type 'MM007-HF CCD(Saturn 724+)'
_diffrn_measurement_method '\w scans at fixed \c = 45\%'
_diffrn_radiation_monochromator Confocal
_diffrn_radiation_source 'rotating anode'
_diffrn_radiation_type MoK\a
_diffrn_radiation_wavelength 0.71073
_diffrn_reflns_av_R_equivalents 0.0949
_diffrn_reflns_av_sigmaI/netI 0.0949
_diffrn_reflns_limit_h_max 11
_diffrn_reflns_limit_h_min -14
_diffrn_reflns_limit_k_max 13
_diffrn_reflns_limit_k_min -13
_diffrn_reflns_limit_l_max 20
_diffrn_reflns_limit_l_min -21
_diffrn_reflns_number 15554
_diffrn_reflns_theta_full 25.00
_diffrn_reflns_theta_max 25.00
_diffrn_reflns_theta_min 1.84
_exptl_absorpt_coefficient_mu 0.391
_exptl_absorpt_correction_T_max 0.9620
_exptl_absorpt_correction_T_min 0.9437
_exptl_absorpt_correction_type multi-scan
_exptl_absorpt_process_details 'CrystalClear (Rigaku Inc., 2007)'
_exptl_crystal_colour colorless
_exptl_crystal_density_diffrn 1.403
_exptl_crystal_description plate
_exptl_crystal_F_000 1112
_exptl_crystal_size_max 0.15
_exptl_crystal_size_mid 0.13
_exptl_crystal_size_min 0.10
_refine_diff_density_max 0.278
_refine_diff_density_min -0.331
_refine_diff_density_rms 0.066
_refine_ls_extinction_method none
_refine_ls_goodness_of_fit_ref 1.286
_refine_ls_hydrogen_treatment constr
_refine_ls_matrix_type full
_refine_ls_number_parameters 326
_refine_ls_number_reflns 4492
_refine_ls_number_restraints 0
_refine_ls_restrained_S_all 1.286
_refine_ls_R_factor_all 0.1439
_refine_ls_R_factor_gt 0.1141
_refine_ls_shift/su_max 0.000
_refine_ls_shift/su_mean 0.000
_refine_ls_structure_factor_coef Fsqd
_refine_ls_weighting_details 'calc w=1/[\s^2^(Fo^2^)+(0.0065P)^2^+5.5859P] where P=(Fo^2^+2Fc^2^)/3'
_refine_ls_weighting_scheme calc
_refine_ls_wR_factor_gt 0.1456
_refine_ls_wR_factor_ref 0.1550
_reflns_number_gt 3574
_reflns_number_total 4492
_reflns_threshold_expression >2sigma(I)
_cod_data_source_file jo3013836_si_002.cif
_cod_data_source_block mx1406
_cod_original_cell_volume 2551.6(12)
_cod_database_code 4027583

loop_
_symmetry_equiv_pos_as_xyz
'x, y, z'
'-x+1/2, y+1/2, -z+1/2'
'-x, -y, -z'
'x-1/2, -y-1/2, z-1/2'

loop_
_atom_site_label
_atom_site_type_symbol
_atom_site_fract_x
_atom_site_fract_y
_atom_site_fract_z
_atom_site_U_iso_or_equiv
_atom_site_adp_type
_atom_site_occupancy
_atom_site_symmetry_multiplicity
_atom_site_calc_flag
_atom_site_refinement_flags
Cl1 Cl 0.69509(12) 0.28497(13) 0.15562(7) 0.0368(4) Uani 1 1 d .
Cl2 Cl 0.38186(13) 0.68346(15) 0.22443(10) 0.0532(5) Uani 1 1 d .
Cl3 Cl 0.36577(12) 0.33534(16) 0.33890(11) 0.0627(6) Uani 1 1 d .
O1 O 0.8131(3) 0.5915(3) 0.19081(18) 0.0289(9) Uani 1 1 d .
O2 O 0.8451(3) 0.3048(4) 0.53794(19) 0.0424(11) Uani 1 1 d .
N1 N 1.0004(3) 0.5515(4) 0.2711(2) 0.0325(12) Uani 1 1 d .
H1 H 0.9730 0.5901 0.2307 0.039 Uiso 1 1 calc R
N2 N 1.0080(3) 0.4364(4) 0.3675(2) 0.0313(11) Uani 1 1 d .
N3 N 0.7556(3) 0.1821(4) 0.4519(2) 0.0272(11) Uani 1 1 d .
H3 H 0.7448 0.1624 0.4049 0.033 Uiso 1 1 calc R
C1 C 0.7801(4) 0.3780(4) 0.3443(3) 0.0210(12) Uani 1 1 d .
H1A H 0.7594 0.3047 0.3148 0.025 Uiso 1 1 calc R
C2 C 0.8304(4) 0.4646(4) 0.2950(3) 0.0220(12) Uani 1 1 d .
C3 C 0.9419(4) 0.4840(5) 0.3093(3) 0.0236(12) Uani 1 1 d .
C4 C 0.9678(4) 0.3661(5) 0.4197(3) 0.0303(13) Uani 1 1 d .
C5 C 0.8631(4) 0.3417(5) 0.4121(3) 0.0242(12) Uani 1 1 d .
C6 C 1.1152(4) 0.5547(6) 0.3033(3) 0.0397(16) Uani 1 1 d .
H6B H 1.1375 0.6354 0.3208 0.048 Uiso 1 1 calc R
H6A H 1.1615 0.5285 0.2672 0.048 Uiso 1 1 calc R
C7 C 1.1212(4) 0.4682(5) 0.3674(3) 0.0369(15) Uani 1 1 d .
H7A H 1.1649 0.3976 0.3592 0.044 Uiso 1 1 calc R
H7B H 1.1530 0.5063 0.4145 0.044 Uiso 1 1 calc R
C8 C 0.6780(4) 0.4270(5) 0.3684(3) 0.0222(12) Uani 1 1 d .
C9 C 0.5804(4) 0.3661(5) 0.3498(3) 0.0290(13) Uani 1 1 d .
H9 H 0.5793 0.2919 0.3251 0.035 Uiso 1 1 calc R
C10 C 0.4857(5) 0.4127(5) 0.3669(3) 0.0369(15) Uani 1 1 d .
C11 C 0.4848(5) 0.5181(6) 0.4036(3) 0.0433(17) Uani 1 1 d .
H11 H 0.4188 0.5496 0.4149 0.052 Uiso 1 1 calc R
C12 C 0.5822(5) 0.5790(5) 0.4241(3) 0.0419(16) Uani 1 1 d .
H12 H 0.5831 0.6517 0.4503 0.050 Uiso 1 1 calc R
C13 C 0.6772(5) 0.5332(5) 0.4064(3) 0.0309(14) Uani 1 1 d .
H13 H 0.7432 0.5752 0.4205 0.037 Uiso 1 1 calc R
C14 C 0.7721(4) 0.5196(4) 0.2323(3) 0.0212(12) Uani 1 1 d .
C15 C 0.6517(4) 0.5000(5) 0.2104(2) 0.0206(12) Uani 1 1 d .
C16 C 0.6086(4) 0.3993(5) 0.1739(3) 0.0283(13) Uani 1 1 d .
C17 C 0.4976(5) 0.3849(6) 0.1514(3) 0.0375(15) Uani 1 1 d .
H17 H 0.4702 0.3149 0.1264 0.045 Uiso 1 1 calc R
C18 C 0.4283(5) 0.4734(6) 0.1661(3) 0.0397(15) Uani 1 1 d .
H18 H 0.3523 0.4653 0.1512 0.048 Uiso 1 1 calc R
C19 C 0.4704(4) 0.5736(5) 0.2024(3) 0.0321(14) Uani 1 1 d .
C20 C 0.5806(4) 0.5892(5) 0.2235(3) 0.0256(13) Uani 1 1 d .
H20 H 0.6075 0.6607 0.2469 0.031 Uiso 1 1 calc R
C21 C 1.0536(5) 0.3264(6) 0.4825(3) 0.0500(18) Uani 1 1 d .
H21C H 1.0784 0.3946 0.5137 0.075 Uiso 1 1 calc R
H21B H 1.1150 0.2923 0.4625 0.075 Uiso 1 1 calc R
H21A H 1.0230 0.2665 0.5120 0.075 Uiso 1 1 calc R
C22 C 0.8205(4) 0.2757(5) 0.4724(3) 0.0282(13) Uani 1 1 d .
C23 C 0.7033(4) 0.1131(5) 0.5006(3) 0.0288(13) Uani 1 1 d .
C24 C 0.6972(5) -0.0083(6) 0.4903(3) 0.0459(17) Uani 1 1 d .
H24 H 0.7295 -0.0437 0.4521 0.055 Uiso 1 1 calc R
C25 C 0.6445(6) -0.0781(6) 0.5350(3) 0.061(2) Uani 1 1 d .
H25 H 0.6406 -0.1614 0.5273 0.073 Uiso 1 1 calc R
C26 C 0.5978(6) -0.0286(7) 0.5907(3) 0.056(2) Uani 1 1 d .
H26 H 0.5610 -0.0770 0.6211 0.068 Uiso 1 1 calc R
C27 C 0.6048(6) 0.0918(7) 0.6018(3) 0.0545(19) Uani 1 1 d .
H27 H 0.5734 0.1269 0.6405 0.065 Uiso 1 1 calc R
C28 C 0.6566(5) 0.1610(6) 0.5575(3) 0.0419(16) Uani 1 1 d .
H28 H 0.6609 0.2442 0.5659 0.050 Uiso 1 1 calc R

loop_
_atom_site_aniso_label
_atom_site_aniso_U_11
_atom_site_aniso_U_22
_atom_site_aniso_U_33
_atom_site_aniso_U_23
_atom_site_aniso_U_13
_atom_site_aniso_U_12
Cl1 0.0483(9) 0.0295(8) 0.0306(7) -0.0077(7) -0.0003(6) 0.0049(7)
Cl2 0.0322(9) 0.0507(11) 0.0770(12) 0.0073(9) 0.0091(8) 0.0159(8)
Cl3 0.0219(8) 0.0624(12) 0.1051(15) 0.0131(11) 0.0141(9) -0.0050(8)
O1 0.031(2) 0.031(2) 0.0254(19) 0.0080(18) 0.0047(16) -0.0032(18)
O2 0.053(3) 0.049(3) 0.022(2) -0.002(2) -0.0062(18) -0.010(2)
N1 0.021(3) 0.039(3) 0.038(3) 0.003(2) 0.008(2) -0.003(2)
N2 0.013(2) 0.043(3) 0.037(3) 0.004(2) 0.000(2) 0.000(2)
N3 0.038(3) 0.024(3) 0.018(2) 0.005(2) 0.000(2) -0.001(2)
C1 0.017(3) 0.017(3) 0.027(3) 0.005(2) 0.001(2) 0.002(2)
C2 0.018(3) 0.021(3) 0.027(3) -0.004(2) 0.004(2) -0.002(2)
C3 0.019(3) 0.025(3) 0.027(3) -0.006(3) 0.003(2) 0.002(2)
C4 0.029(3) 0.032(3) 0.027(3) -0.001(3) -0.005(2) 0.000(3)
C5 0.026(3) 0.024(3) 0.021(3) -0.003(2) -0.002(2) 0.001(2)
C6 0.020(3) 0.057(4) 0.042(3) -0.013(3) 0.005(3) -0.009(3)
C7 0.015(3) 0.042(4) 0.052(4) -0.005(3) 0.001(3) 0.001(3)
C8 0.021(3) 0.026(3) 0.020(3) 0.011(2) 0.004(2) -0.001(2)
C9 0.026(3) 0.021(3) 0.039(3) 0.012(3) 0.004(3) 0.001(3)
C10 0.027(3) 0.035(4) 0.051(4) 0.015(3) 0.012(3) 0.006(3)
C11 0.040(4) 0.050(4) 0.045(4) 0.011(3) 0.022(3) 0.014(3)
C12 0.062(5) 0.031(4) 0.036(3) -0.008(3) 0.017(3) 0.009(3)
C13 0.034(3) 0.029(3) 0.029(3) 0.000(3) 0.005(3) 0.002(3)
C14 0.022(3) 0.018(3) 0.024(3) -0.004(2) 0.004(2) 0.004(2)
C15 0.022(3) 0.026(3) 0.014(2) 0.005(2) 0.001(2) -0.004(2)
C16 0.031(3) 0.035(3) 0.018(3) 0.001(3) 0.001(2) 0.006(3)
C17 0.038(4) 0.044(4) 0.027(3) -0.003(3) -0.007(3) -0.009(3)
C18 0.025(3) 0.052(4) 0.039(3) 0.003(3) -0.005(3) -0.004(3)
C19 0.029(3) 0.033(4) 0.033(3) 0.009(3) 0.002(3) 0.007(3)
C20 0.028(3) 0.018(3) 0.028(3) 0.006(2) -0.005(2) 0.001(2)
C21 0.040(4) 0.069(5) 0.035(3) 0.008(3) -0.013(3) 0.000(4)
C22 0.024(3) 0.031(3) 0.026(3) 0.004(3) -0.005(2) 0.003(3)
C23 0.033(3) 0.029(3) 0.022(3) 0.001(3) -0.004(2) -0.004(3)
C24 0.069(5) 0.042(4) 0.032(3) 0.000(3) 0.022(3) -0.013(4)
C25 0.109(7) 0.041(4) 0.038(4) -0.003(3) 0.022(4) -0.021(4)
C26 0.069(5) 0.062(5) 0.044(4) 0.003(4) 0.025(4) -0.019(4)
C27 0.063(5) 0.064(5) 0.043(4) 0.003(4) 0.028(4) -0.001(4)
C28 0.050(4) 0.035(4) 0.042(4) -0.003(3) 0.011(3) 0.009(3)

loop_
_atom_type_symbol
_atom_type_description
_atom_type_scat_dispersion_real
_atom_type_scat_dispersion_imag
_atom_type_scat_source
C C 0.0033 0.0016 'International Tables Vol C Tables 4.2.6.8 and 6.1.1.4'
H H 0.0000 0.0000 'International Tables Vol C Tables 4.2.6.8 and 6.1.1.4'
N N 0.0061 0.0033 'International Tables Vol C Tables 4.2.6.8 and 6.1.1.4'
O O 0.0106 0.0060 'International Tables Vol C Tables 4.2.6.8 and 6.1.1.4'
Cl Cl 0.1484 0.1585 'International Tables Vol C Tables 4.2.6.8 and 6.1.1.4'

loop_
_geom_angle_atom_site_label_1
_geom_angle_atom_site_label_2
_geom_angle_atom_site_label_3
_geom_angle
C3 N1 C6 112.8(5)
C3 N1 H1 123.6
C6 N1 H1 123.6
C3 N2 C4 121.7(4)
C3 N2 C7 111.9(4)
C4 N2 C7 126.4(4)
C22 N3 C23 124.9(4)
C22 N3 H3 117.6
C23 N3 H3 117.6
C8 C1 C2 112.4(4)
C8 C1 C5 110.6(4)
C2 C1 C5 111.0(4)
C8 C1 H1A 107.5
C2 C1 H1A 107.5
C5 C1 H1A 107.5
C3 C2 C14 117.3(5)
C3 C2 C1 118.7(4)
C14 C2 C1 123.8(4)
N1 C3 N2 109.0(4)
N1 C3 C2 127.4(5)
N2 C3 C2 123.6(5)
C5 C4 N2 120.2(5)
C5 C4 C21 126.1(5)
N2 C4 C21 113.7(5)
C4 C5 C22 119.2(5)
C4 C5 C1 123.8(5)
C22 C5 C1 117.0(4)
N1 C6 C7 102.8(4)
N1 C6 H6B 111.2
C7 C6 H6B 111.2
N1 C6 H6A 111.2
C7 C6 H6A 111.2
H6B C6 H6A 109.1
N2 C7 C6 103.2(4)
N2 C7 H7A 111.1
C6 C7 H7A 111.1
N2 C7 H7B 111.1
C6 C7 H7B 111.1
H7A C7 H7B 109.1
C13 C8 C9 118.2(5)
C13 C8 C1 122.3(5)
C9 C8 C1 119.5(5)
C10 C9 C8 120.4(5)
C10 C9 H9 119.8
C8 C9 H9 119.8
C11 C10 C9 121.2(6)
C11 C10 Cl3 120.5(5)
C9 C10 Cl3 118.2(5)
C10 C11 C12 119.1(6)
C10 C11 H11 120.5
C12 C11 H11 120.5
C13 C12 C11 119.9(6)
C13 C12 H12 120.0
C11 C12 H12 120.0
C12 C13 C8 121.1(5)
C12 C13 H13 119.5
C8 C13 H13 119.5
O1 C14 C2 124.4(5)
O1 C14 C15 114.4(4)
C2 C14 C15 121.2(4)
C16 C15 C20 117.9(5)
C16 C15 C14 122.9(5)
C20 C15 C14 119.1(5)
C15 C16 C17 122.2(5)
C15 C16 Cl1 119.5(4)
C17 C16 Cl1 118.3(4)
C18 C17 C16 119.1(6)
C18 C17 H17 120.5
C16 C17 H17 120.5
C19 C18 C17 119.1(5)
C19 C18 H18 120.4
C17 C18 H18 120.4
C18 C19 C20 122.0(5)
C18 C19 Cl2 119.1(4)
C20 C19 Cl2 118.9(4)
C19 C20 C15 119.7(5)
C19 C20 H20 120.1
C15 C20 H20 120.1
C4 C21 H21C 109.5
C4 C21 H21B 109.5
H21C C21 H21B 109.5
C4 C21 H21A 109.5
H21C C21 H21A 109.5
H21B C21 H21A 109.5
O2 C22 N3 121.6(5)
O2 C22 C5 121.5(5)
N3 C22 C5 116.9(4)
C24 C23 C28 118.0(5)
C24 C23 N3 118.6(5)
C28 C23 N3 123.4(5)
C25 C24 C23 120.4(6)
C25 C24 H24 119.8
C23 C24 H24 119.8
C26 C25 C24 120.6(6)
C26 C25 H25 119.7
C24 C25 H25 119.7
C25 C26 C27 119.3(6)
C25 C26 H26 120.4
C27 C26 H26 120.4
C28 C27 C26 120.2(6)
C28 C27 H27 119.9
C26 C27 H27 119.9
C27 C28 C23 121.5(6)
C27 C28 H28 119.3
C23 C28 H28 119.3

loop_
_geom_bond_atom_site_label_1
_geom_bond_atom_site_label_2
_geom_bond_distance
Cl1 C16 1.749(5)
Cl2 C19 1.750(6)
Cl3 C10 1.739(6)
O1 C14 1.273(6)
O2 C22 1.237(6)
N1 C3 1.329(6)
N1 C6 1.463(6)
N1 H1 0.8800
N2 C3 1.352(6)
N2 C4 1.396(7)
N2 C7 1.460(6)
N3 C22 1.348(6)
N3 C23 1.419(6)
N3 H3 0.8800
C1 C8 1.519(7)
C1 C2 1.532(7)
C1 C5 1.543(6)
C1 H1A 1.0000
C2 C3 1.393(7)
C2 C14 1.405(6)
C4 C5 1.321(7)
C4 C21 1.512(7)
C5 C22 1.498(7)
C6 C7 1.520(8)
C6 H6B 0.9900
C6 H6A 0.9900
C7 H7A 0.9900
C7 H7B 0.9900
C8 C13 1.387(7)
C8 C9 1.394(7)
C9 C10 1.376(7)
C9 H9 0.9500
C10 C11 1.367(8)
C11 C12 1.396(8)
C11 H11 0.9500
C12 C13 1.379(7)
C12 H12 0.9500
C13 H13 0.9500
C14 C15 1.510(6)
C15 C16 1.384(7)
C15 C20 1.389(7)
C16 C17 1.392(7)
C17 C18 1.375(8)
C17 H17 0.9500
C18 C19 1.374(8)
C18 H18 0.9500
C19 C20 1.381(7)
C20 H20 0.9500
C21 H21C 0.9800
C21 H21B 0.9800
C21 H21A 0.9800
C23 C24 1.382(8)
C23 C28 1.384(7)
C24 C25 1.378(8)
C24 H24 0.9500
C25 C26 1.372(8)
C25 H25 0.9500
C26 C27 1.374(9)
C26 H26 0.9500
C27 C28 1.362(8)
C27 H27 0.9500
C28 H28 0.9500

loop_
_geom_hbond_atom_site_label_D
_geom_hbond_atom_site_label_H
_geom_hbond_atom_site_label_A
_geom_hbond_distance_DH
_geom_hbond_distance_HA
_geom_hbond_distance_DA
_geom_hbond_angle_DHA
N1 H1 O1 0.88 2.02 2.600(5) 122.7

loop_
_geom_torsion_atom_site_label_1
_geom_torsion_atom_site_label_2
_geom_torsion_atom_site_label_3
_geom_torsion_atom_site_label_4
_geom_torsion
C8 C1 C2 C3 134.3(5)
C5 C1 C2 C3 9.8(6)
C8 C1 C2 C14 -50.7(6)
C5 C1 C2 C14 -175.1(4)
C6 N1 C3 N2 -0.6(6)
C6 N1 C3 C2 178.1(5)
C4 N2 C3 N1 176.7(5)
C7 N2 C3 N1 -3.3(6)
C4 N2 C3 C2 -2.1(8)
C7 N2 C3 C2 178.0(5)
C14 C2 C3 N1 1.7(8)
C1 C2 C3 N1 177.0(5)
C14 C2 C3 N2 -179.8(5)
C1 C2 C3 N2 -4.4(8)
C3 N2 C4 C5 1.8(8)
C7 N2 C4 C5 -178.3(5)
C3 N2 C4 C21 -177.1(5)
C7 N2 C4 C21 2.8(8)
N2 C4 C5 C22 -174.3(5)
C21 C4 C5 C22 4.4(9)
N2 C4 C5 C1 5.3(8)
C21 C4 C5 C1 -176.0(5)
C8 C1 C5 C4 -136.2(5)
C2 C1 C5 C4 -10.7(7)
C8 C1 C5 C22 43.5(6)
C2 C1 C5 C22 168.9(4)
C3 N1 C6 C7 4.0(6)
C3 N2 C7 C6 5.5(6)
C4 N2 C7 C6 -174.4(5)
N1 C6 C7 N2 -5.3(6)
C2 C1 C8 C13 -57.5(6)
C5 C1 C8 C13 67.2(6)
C2 C1 C8 C9 120.4(5)
C5 C1 C8 C9 -115.0(5)
C13 C8 C9 C10 2.0(7)
C1 C8 C9 C10 -175.9(5)
C8 C9 C10 C11 -1.2(8)
C8 C9 C10 Cl3 177.4(4)
C9 C10 C11 C12 -0.3(9)
Cl3 C10 C11 C12 -178.9(4)
C10 C11 C12 C13 0.9(9)
C11 C12 C13 C8 -0.1(8)
C9 C8 C13 C12 -1.4(7)
C1 C8 C13 C12 176.5(5)
C3 C2 C14 O1 -4.8(7)
C1 C2 C14 O1 -179.9(5)
C3 C2 C14 C15 177.6(4)
C1 C2 C14 C15 2.5(7)
O1 C14 C15 C16 103.0(5)
C2 C14 C15 C16 -79.1(6)
O1 C14 C15 C20 -73.2(6)
C2 C14 C15 C20 104.7(6)
C20 C15 C16 C17 -1.0(7)
C14 C15 C16 C17 -177.3(5)
C20 C15 C16 Cl1 179.6(4)
C14 C15 C16 Cl1 3.3(6)
C15 C16 C17 C18 -0.1(8)
Cl1 C16 C17 C18 179.3(4)
C16 C17 C18 C19 0.0(8)
C17 C18 C19 C20 1.2(8)
C17 C18 C19 Cl2 -177.3(4)
C18 C19 C20 C15 -2.3(8)
Cl2 C19 C20 C15 176.2(4)
C16 C15 C20 C19 2.2(7)
C14 C15 C20 C19 178.6(4)
C23 N3 C22 O2 4.5(8)
C23 N3 C22 C5 -176.6(5)
C4 C5 C22 O2 47.8(8)
C1 C5 C22 O2 -131.9(5)
C4 C5 C22 N3 -131.2(5)
C1 C5 C22 N3 49.1(7)
C22 N3 C23 C24 -140.7(6)
C22 N3 C23 C28 40.1(8)
C28 C23 C24 C25 1.0(9)
N3 C23 C24 C25 -178.3(6)
C23 C24 C25 C26 -0.3(11)
C24 C25 C26 C27 -0.6(11)
C25 C26 C27 C28 0.7(11)
C26 C27 C28 C23 0.0(10)
C24 C23 C28 C27 -0.9(9)
N3 C23 C28 C27 178.3(5)
